data_4036240
loop_
_publ_author_name
'Zhao, Ning'
'Xuan, Sunting'
'Fronczek, Frank R.'
'Smith, Kevin M.'
'Vicente, M Gra\,ca H'

_publ_section_title
;
 Stepwise Polychlorination of 8-Chloro-BODIPY and Regioselective
 Functionalization of 2,3,5,6,8-Pentachloro-BODIPY.
;
_journal_issue 16
_journal_name_full 'The Journal of organic chemistry'
_journal_page_first 8377
_journal_page_last 8383
_journal_paper_doi 10.1021/acs.joc.5b01147
_journal_volume 80
_journal_year 2015
_chemical_formula_moiety 'C9 H3 B Cl4 F2 N2'
_chemical_formula_sum 'C9 H3 B Cl4 F2 N2'
_chemical_formula_weight 329.74
_space_group_IT_number 2
_space_group_name_Hall '-P 1'
_space_group_name_H-M_alt 'P -1'
_symmetry_cell_setting triclinic
_symmetry_space_group_name_Hall '-P 1'
_symmetry_space_group_name_H-M 'P -1'
_atom_sites_solution_hydrogens geom
_atom_sites_solution_primary direct
_atom_sites_solution_secondary difmap
_audit_creation_method SHELXL-97
_cell_angle_alpha 68.596(2)
_cell_angle_beta 86.853(2)
_cell_angle_gamma 63.378(2)
_cell_formula_units_Z 2
_cell_length_a 7.6289(6)
_cell_length_b 8.1807(7)
_cell_length_c 11.2033(9)
_cell_measurement_reflns_used 2736
_cell_measurement_temperature 90.0(5)
_cell_measurement_theta_max 30.49
_cell_measurement_theta_min 2.90
_cell_volume 576.98(8)
_computing_cell_refinement 'Bruker SAINT'
_computing_data_collection 'Bruker APEX2'
_computing_data_reduction 'Bruker SAINT'
_computing_molecular_graphics 'ORTEP-3 for Windows (Farrugia, 2012)'
_computing_publication_material 'SHELXL-97 (Sheldrick, 2008)'
_computing_structure_refinement 'SHELXL-97 (Sheldrick, 2008)'
_computing_structure_solution 'SHELXS-97 (Sheldrick, 2008)'
_diffrn_ambient_temperature 90.0(5)
_diffrn_measured_fraction_theta_full 0.993
_diffrn_measured_fraction_theta_max 0.946
_diffrn_measurement_device_type 'Bruker Kappa APEX-II DUO'
_diffrn_measurement_method '\f and \w scans'
_diffrn_radiation_monochromator 'TRIUMPH curved graphite'
_diffrn_radiation_source 'fine-focus sealed tube'
_diffrn_radiation_type MoK\a
_diffrn_radiation_wavelength 0.71073
_diffrn_reflns_av_R_equivalents 0.0285
_diffrn_reflns_av_sigmaI/netI 0.0429
_diffrn_reflns_limit_h_max 10
_diffrn_reflns_limit_h_min -8
_diffrn_reflns_limit_k_max 11
_diffrn_reflns_limit_k_min -10
_diffrn_reflns_limit_l_max 13
_diffrn_reflns_limit_l_min -15
_diffrn_reflns_number 5921
_diffrn_reflns_theta_full 25.00
_diffrn_reflns_theta_max 30.51
_diffrn_reflns_theta_min 1.97
_exptl_absorpt_coefficient_mu 1.028
_exptl_absorpt_correction_T_max 0.9223
_exptl_absorpt_correction_T_min 0.6889
_exptl_absorpt_correction_type multi-scan
_exptl_absorpt_process_details 'SADABS (Sheldrick, 2004)'
_exptl_crystal_colour red
_exptl_crystal_density_diffrn 1.898
_exptl_crystal_density_method 'not measured'
_exptl_crystal_description fragment
_exptl_crystal_F_000 324
_exptl_crystal_size_max 0.24
_exptl_crystal_size_mid 0.11
_exptl_crystal_size_min 0.08
_refine_diff_density_max 1.099
_refine_diff_density_min -0.486
_refine_diff_density_rms 0.124
_refine_ls_extinction_method none
_refine_ls_goodness_of_fit_ref 1.055
_refine_ls_hydrogen_treatment constr
_refine_ls_matrix_type full
_refine_ls_number_parameters 163
_refine_ls_number_reflns 3325
_refine_ls_number_restraints 0
_refine_ls_restrained_S_all 1.055
_refine_ls_R_factor_all 0.0584
_refine_ls_R_factor_gt 0.0454
_refine_ls_shift/su_max 0.001
_refine_ls_shift/su_mean 0.000
_refine_ls_structure_factor_coef Fsqd
_refine_ls_weighting_details 'calc w=1/[\s^2^(Fo^2^)+(0.0813P)^2^+0.0763P] where P=(Fo^2^+2Fc^2^)/3'
_refine_ls_weighting_scheme calc
_refine_ls_wR_factor_gt 0.1212
_refine_ls_wR_factor_ref 0.1306
_reflns_number_gt 2657
_reflns_number_total 3325
_reflns_threshold_expression I>2\s(I)
_cod_data_source_file jo5b01147_si_011.cif
_cod_data_source_block NZhao47
_cod_depositor_comments
;
The following automatic conversions were performed:

data item '_symmetry_cell_setting' value 'Triclinic' was changed to
'triclinic' in accordance with the
/home/saulius/struct/COD-crude-data/automatic-downloads/DataCite-retrospective/ACS/depositions/lib/dictionaries/cif_core.dic
dictionary named 'cif_core.dic' version 2.4.2 last updated on
2011-04-26.

Automatic conversion script
Id: cif_fix_values 6909 2019-04-08 15:41:33Z antanas 
;
_cod_original_sg_symbol_Hall '-P 1 '
_cod_original_sg_symbol_H-M 'P -1   '
_cod_database_code 4036240

loop_
_symmetry_equiv_pos_as_xyz
'x, y, z'
'-x, -y, -z'

loop_
_atom_site_label
_atom_site_type_symbol
_atom_site_fract_x
_atom_site_fract_y
_atom_site_fract_z
_atom_site_U_iso_or_equiv
_atom_site_adp_type
_atom_site_occupancy
_atom_site_symmetry_multiplicity
_atom_site_calc_flag
_atom_site_refinement_flags
Cl1 Cl 0.95081(9) 0.77954(9) 0.34290(5) 0.02776(16) Uani 1 1 d .
Cl2 Cl 0.69369(9) 0.96990(9) 0.80281(6) 0.02669(16) Uani 1 1 d .
Cl3 Cl 0.11270(9) 0.72709(9) 1.07692(5) 0.02611(15) Uani 1 1 d .
Cl4 Cl 0.15527(9) 0.52082(9) 0.85609(6) 0.02700(16) Uani 1 1 d .
F1 F 0.5341(2) 0.4210(2) 0.69810(13) 0.0253(3) Uani 1 1 d .
F2 F 0.2812(2) 0.7175(2) 0.57477(13) 0.0241(3) Uani 1 1 d .
N1 N 0.6028(3) 0.6982(3) 0.60051(17) 0.0175(4) Uani 1 1 d .
N2 N 0.4008(3) 0.6808(3) 0.78289(18) 0.0187(4) Uani 1 1 d .
C1 C 0.6856(3) 0.6804(3) 0.4943(2) 0.0214(4) Uani 1 1 d .
H1 H 0.6622 0.6187 0.4440 0.026 Uiso 1 1 calc R
C2 C 0.8137(3) 0.7684(3) 0.4693(2) 0.0212(4) Uani 1 1 d .
C3 C 0.8086(3) 0.8416(3) 0.5634(2) 0.0211(4) Uani 1 1 d .
H3 H 0.8799 0.9079 0.5712 0.025 Uiso 1 1 calc R
C4 C 0.6758(3) 0.7977(3) 0.6451(2) 0.0193(4) Uani 1 1 d .
C5 C 0.6092(3) 0.8400(3) 0.7536(2) 0.0201(4) Uani 1 1 d .
C6 C 0.4737(3) 0.7839(3) 0.8230(2) 0.0186(4) Uani 1 1 d .
C7 C 0.3868(3) 0.8155(3) 0.9319(2) 0.0206(4) Uani 1 1 d .
H7 H 0.4107 0.8816 0.9785 0.025 Uiso 1 1 calc R
C8 C 0.2607(3) 0.7320(3) 0.9575(2) 0.0212(4) Uani 1 1 d .
C9 C 0.2736(3) 0.6490(3) 0.8648(2) 0.0202(4) Uani 1 1 d .
B1 B 0.4506(4) 0.6232(4) 0.6613(2) 0.0206(5) Uani 1 1 d .

loop_
_atom_site_aniso_label
_atom_site_aniso_U_11
_atom_site_aniso_U_22
_atom_site_aniso_U_33
_atom_site_aniso_U_23
_atom_site_aniso_U_13
_atom_site_aniso_U_12
Cl1 0.0254(3) 0.0377(3) 0.0185(3) -0.0109(2) 0.0096(2) -0.0137(3)
Cl2 0.0351(3) 0.0324(3) 0.0304(3) -0.0210(3) 0.0142(2) -0.0240(3)
Cl3 0.0286(3) 0.0358(3) 0.0203(3) -0.0141(2) 0.0125(2) -0.0183(3)
Cl4 0.0299(3) 0.0338(3) 0.0276(3) -0.0144(3) 0.0096(2) -0.0217(3)
F1 0.0324(8) 0.0242(7) 0.0264(7) -0.0148(6) 0.0085(6) -0.0153(6)
F2 0.0250(7) 0.0336(7) 0.0213(7) -0.0133(6) 0.0054(5) -0.0177(6)
N1 0.0191(9) 0.0215(9) 0.0149(8) -0.0100(7) 0.0051(7) -0.0096(7)
N2 0.0219(9) 0.0222(9) 0.0178(8) -0.0104(7) 0.0074(7) -0.0132(8)
C1 0.0208(11) 0.0262(11) 0.0173(10) -0.0110(9) 0.0046(8) -0.0090(9)
C2 0.0190(10) 0.0252(11) 0.0159(10) -0.0064(9) 0.0051(8) -0.0086(9)
C3 0.0224(11) 0.0231(10) 0.0183(10) -0.0080(9) 0.0058(8) -0.0112(9)
C4 0.0217(10) 0.0205(10) 0.0195(10) -0.0098(8) 0.0054(8) -0.0115(9)
C5 0.0239(11) 0.0213(10) 0.0197(10) -0.0104(8) 0.0049(9) -0.0124(9)
C6 0.0212(10) 0.0206(10) 0.0191(10) -0.0119(8) 0.0066(8) -0.0110(9)
C7 0.0226(11) 0.0262(11) 0.0185(10) -0.0125(9) 0.0071(8) -0.0132(9)
C8 0.0228(11) 0.0261(11) 0.0165(9) -0.0090(9) 0.0074(8) -0.0127(9)
C9 0.0217(10) 0.0246(11) 0.0187(10) -0.0100(9) 0.0072(8) -0.0135(9)
B1 0.0236(12) 0.0241(12) 0.0190(11) -0.0116(10) 0.0066(10) -0.0128(10)

loop_
_atom_type_symbol
_atom_type_description
_atom_type_scat_dispersion_real
_atom_type_scat_dispersion_imag
_atom_type_scat_source
C C 0.0033 0.0016 'International Tables Vol C Tables 4.2.6.8 and 6.1.1.4'
H H 0.0000 0.0000 'International Tables Vol C Tables 4.2.6.8 and 6.1.1.4'
B B 0.0013 0.0007 'International Tables Vol C Tables 4.2.6.8 and 6.1.1.4'
N N 0.0061 0.0033 'International Tables Vol C Tables 4.2.6.8 and 6.1.1.4'
F F 0.0171 0.0103 'International Tables Vol C Tables 4.2.6.8 and 6.1.1.4'
Cl Cl 0.1484 0.1585 'International Tables Vol C Tables 4.2.6.8 and 6.1.1.4'

loop_
_geom_angle_atom_site_label_1
_geom_angle_atom_site_label_2
_geom_angle_atom_site_label_3
_geom_angle
C1 N1 C4 107.58(19)
C1 N1 B1 125.75(18)
C4 N1 B1 126.67(17)
C9 N2 C6 106.55(17)
C9 N2 B1 127.04(18)
C6 N2 B1 126.35(18)
N1 C1 C2 108.9(2)
N1 C1 H1 125.6
C2 C1 H1 125.6
C3 C2 C1 108.5(2)
C3 C2 Cl1 126.61(19)
C1 C2 Cl1 124.89(18)
C2 C3 C4 105.7(2)
C2 C3 H3 127.1
C4 C3 H3 127.1
C5 C4 N1 119.4(2)
C5 C4 C3 131.3(2)
N1 C4 C3 109.33(19)
C4 C5 C6 122.9(2)
C4 C5 Cl2 118.52(18)
C6 C5 Cl2 118.52(16)
N2 C6 C5 119.27(19)
N2 C6 C7 109.3(2)
C5 C6 C7 131.4(2)
C8 C7 C6 106.51(19)
C8 C7 H7 126.7
C6 C7 H7 126.7
C7 C8 C9 107.33(19)
C7 C8 Cl3 127.76(17)
C9 C8 Cl3 124.91(18)
N2 C9 C8 110.26(19)
N2 C9 Cl4 123.02(16)
C8 C9 Cl4 126.69(17)
F1 B1 F2 111.01(19)
F1 B1 N1 110.04(19)
F2 B1 N1 110.23(19)
F1 B1 N2 110.41(19)
F2 B1 N2 109.64(19)
N1 B1 N2 105.36(17)

loop_
_geom_bond_atom_site_label_1
_geom_bond_atom_site_label_2
_geom_bond_distance
Cl1 C2 1.714(2)
Cl2 C5 1.711(2)
Cl3 C8 1.704(2)
Cl4 C9 1.691(2)
F1 B1 1.378(3)
F2 B1 1.380(3)
N1 C1 1.341(3)
N1 C4 1.399(3)
N1 B1 1.560(3)
N2 C9 1.344(3)
N2 C6 1.395(3)
N2 B1 1.573(3)
C1 C2 1.416(3)
C1 H1 0.9500
C2 C3 1.380(3)
C3 C4 1.406(3)
C3 H3 0.9500
C4 C5 1.391(3)
C5 C6 1.400(3)
C6 C7 1.408(3)
C7 C8 1.375(3)
C7 H7 0.9500
C8 C9 1.411(3)

loop_
_geom_torsion_atom_site_label_1
_geom_torsion_atom_site_label_2
_geom_torsion_atom_site_label_3
_geom_torsion_atom_site_label_4
_geom_torsion
C4 N1 C1 C2 0.0(3)
B1 N1 C1 C2 179.4(2)
N1 C1 C2 C3 0.1(3)
N1 C1 C2 Cl1 179.95(16)
C1 C2 C3 C4 -0.2(3)
Cl1 C2 C3 C4 179.95(18)
C1 N1 C4 C5 178.5(2)
B1 N1 C4 C5 -0.8(3)
C1 N1 C4 C3 -0.2(3)
B1 N1 C4 C3 -179.5(2)
C2 C3 C4 C5 -178.2(2)
C2 C3 C4 N1 0.2(3)
N1 C4 C5 C6 1.3(3)
C3 C4 C5 C6 179.7(2)
N1 C4 C5 Cl2 -177.61(17)
C3 C4 C5 Cl2 0.7(4)
C9 N2 C6 C5 -179.2(2)
B1 N2 C6 C5 -1.9(3)
C9 N2 C6 C7 -0.3(3)
B1 N2 C6 C7 177.0(2)
C4 C5 C6 N2 0.0(3)
Cl2 C5 C6 N2 178.92(17)
C4 C5 C6 C7 -178.6(2)
Cl2 C5 C6 C7 0.3(4)
N2 C6 C7 C8 -0.1(3)
C5 C6 C7 C8 178.5(2)
C6 C7 C8 C9 0.5(3)
C6 C7 C8 Cl3 -179.12(18)
C6 N2 C9 C8 0.6(3)
B1 N2 C9 C8 -176.6(2)
C6 N2 C9 Cl4 -177.72(17)
B1 N2 C9 Cl4 5.0(3)
C7 C8 C9 N2 -0.7(3)
Cl3 C8 C9 N2 178.92(17)
C7 C8 C9 Cl4 177.54(18)
Cl3 C8 C9 Cl4 -2.8(3)
C1 N1 B1 F1 61.1(3)
C4 N1 B1 F1 -119.8(2)
C1 N1 B1 F2 -61.7(3)
C4 N1 B1 F2 117.5(2)
C1 N1 B1 N2 -179.9(2)
C4 N1 B1 N2 -0.7(3)
C9 N2 B1 F1 -62.4(3)
C6 N2 B1 F1 120.9(2)
C9 N2 B1 F2 60.2(3)
C6 N2 B1 F2 -116.5(2)
C9 N2 B1 N1 178.8(2)
C6 N2 B1 N1 2.1(3)
